data_7055521
loop_
_publ_author_name
'Xu, Man-Man'
'Li, Yao'
'Zheng, Lin-Jie'
'Niu, Yun-Yin'
'Hou, Hong-Wei'

_publ_section_title
;
 Three cation-templated Cu(i) self-assemblies: synthesis, structures, and
 photocatalytic properties
;
_journal_issue 7
_journal_name_full 'New J. Chem.'
_journal_page_first 6086
_journal_paper_doi 10.1039/C5NJ03321G
_journal_volume 40
_journal_year 2016
_chemical_formula_moiety '2(C18 H20 N4), Cu4 I8'
_chemical_formula_sum 'C36 H40 Cu4 I8 N8'
_chemical_formula_weight 1854.12
_space_group_crystal_system orthorhombic
_space_group_IT_number 63
_space_group_name_Hall '-C 2c 2'
_space_group_name_H-M_alt 'C m c m'
_symmetry_space_group_name_Hall '-C 2c 2'
_symmetry_space_group_name_H-M 'C m c m'
_atom_sites_solution_hydrogens mixed
_atom_sites_solution_primary iterative
_audit_block_doi 10.5517/ccdc.csd.cc1k1klr
_audit_creation_date 2016-03-24
_audit_creation_method
;
Olex2 1.2
(compiled 2016.02.19 svn.r3266 for OlexSys, GUI svn.r5155)
;
_audit_update_record
;
2016-03-28 deposited with the CCDC.
2016-04-28 downloaded from the CCDC.
;
_cell_angle_alpha 90
_cell_angle_beta 90
_cell_angle_gamma 90
_cell_formula_units_Z 4
_cell_length_a 16.9299(6)
_cell_length_b 14.8450(8)
_cell_length_c 19.6945(8)
_cell_measurement_reflns_used 1718
_cell_measurement_temperature 291(2)
_cell_measurement_theta_max 27.7730
_cell_measurement_theta_min 3.5890
_cell_volume 4949.7(4)
_computing_cell_refinement
;
CrysAlisPro, Agilent Technologies,
Version 1.171.36.32 (release 02-08-2013 CrysAlis171 .NET)
(compiled Aug  2 2013,16:46:58)
;
_computing_data_collection
;
CrysAlisPro, Agilent Technologies,
Version 1.171.36.32 (release 02-08-2013 CrysAlis171 .NET)
(compiled Aug  2 2013,16:46:58)
;
_computing_data_reduction
;
CrysAlisPro, Agilent Technologies,
Version 1.171.36.32 (release 02-08-2013 CrysAlis171 .NET)
(compiled Aug  2 2013,16:46:58)
;
_computing_molecular_graphics 'Olex2 (Dolomanov et al., 2009)'
_computing_publication_material 'Olex2 (Dolomanov et al., 2009)'
_computing_structure_refinement 'ShelXL (Sheldrick, 2015)'
_computing_structure_solution
;
Superflip (Palatinus & Chapuis, 2007;Palatinus & van der Lee, 2008;
Palatinus et al., 2012)
;
_diffrn_ambient_temperature 291.15
_diffrn_detector_area_resol_mean 16.2312
_diffrn_measured_fraction_theta_full 0.997
_diffrn_measured_fraction_theta_max 0.997
_diffrn_measurement_details
;
  1 omega   -7.00   19.00   1.0000    7.0000
omega____ theta____ kappa____ phi______ frames
    -      -17.2885  -99.0000  -30.0000 26

  2 omega  -53.00   65.00   1.0000    7.0000
omega____ theta____ kappa____ phi______ frames
    -       19.7885    0.0000  -60.0000 118
;
_diffrn_measurement_device_type 'Xcalibur, Eos, Gemini'
_diffrn_measurement_method '\w scans'
_diffrn_orient_matrix_UB_11 0.0187831000
_diffrn_orient_matrix_UB_12 -0.0383544000
_diffrn_orient_matrix_UB_13 -0.0141301000
_diffrn_orient_matrix_UB_21 -0.0024269000
_diffrn_orient_matrix_UB_22 0.0196943000
_diffrn_orient_matrix_UB_23 -0.0327595000
_diffrn_orient_matrix_UB_31 0.0373916000
_diffrn_orient_matrix_UB_32 0.0205069000
_diffrn_orient_matrix_UB_33 0.0050102000
_diffrn_radiation_monochromator graphite
_diffrn_radiation_type MoK\a
_diffrn_radiation_wavelength 0.71073
_diffrn_reflns_av_R_equivalents 0.0292
_diffrn_reflns_av_unetI/netI 0.0401
_diffrn_reflns_Laue_measured_fraction_full 0.997
_diffrn_reflns_Laue_measured_fraction_max 0.997
_diffrn_reflns_limit_h_max 21
_diffrn_reflns_limit_h_min -18
_diffrn_reflns_limit_k_max 18
_diffrn_reflns_limit_k_min -8
_diffrn_reflns_limit_l_max 15
_diffrn_reflns_limit_l_min -24
_diffrn_reflns_number 6572
_diffrn_reflns_point_group_measured_fraction_full 0.997
_diffrn_reflns_point_group_measured_fraction_max 0.997
_diffrn_reflns_theta_full 26.000
_diffrn_reflns_theta_max 26.370
_diffrn_reflns_theta_min 2.933
_diffrn_source 'Enhance (Mo) X-ray Source'
_exptl_absorpt_coefficient_mu 6.720
_exptl_absorpt_correction_T_max 1.00000
_exptl_absorpt_correction_T_min 0.79195
_exptl_absorpt_correction_type multi-scan
_exptl_absorpt_process_details
;
CrysAlisPro, Agilent Technologies,
Version 1.171.36.32 (release 02-08-2013 CrysAlis171 .NET)
(compiled Aug  2 2013,16:46:58)
Empirical absorption correction using spherical harmonics,
 implemented in SCALE3 ABSPACK scaling algorithm.
;
_exptl_crystal_colour yellow
_exptl_crystal_colour_primary yellow
_exptl_crystal_density_diffrn 2.488
_exptl_crystal_description block
_exptl_crystal_F_000 3408
_exptl_crystal_size_max 0.2
_exptl_crystal_size_mid 0.2
_exptl_crystal_size_min 0.18
_refine_diff_density_max 1.875
_refine_diff_density_min -2.727
_refine_diff_density_rms 0.221
_refine_ls_extinction_method none
_refine_ls_goodness_of_fit_ref 1.054
_refine_ls_hydrogen_treatment constr
_refine_ls_matrix_type full
_refine_ls_number_parameters 143
_refine_ls_number_reflns 2702
_refine_ls_number_restraints 43
_refine_ls_restrained_S_all 1.102
_refine_ls_R_factor_all 0.0740
_refine_ls_R_factor_gt 0.0569
_refine_ls_shift/su_max 0.001
_refine_ls_shift/su_mean 0.000
_refine_ls_structure_factor_coef Fsqd
_refine_ls_weighting_details 'w=1/[\s^2^(Fo^2^)+(0.0874P)^2^+74.8485P] where P=(Fo^2^+2Fc^2^)/3'
_refine_ls_weighting_scheme calc
_refine_ls_wR_factor_gt 0.1578
_refine_ls_wR_factor_ref 0.1712
_reflns_Friedel_coverage 0.000
_reflns_number_gt 2097
_reflns_number_total 2702
_reflns_threshold_expression 'I > 2\s(I)'
_cod_data_source_file c5nj03321g2.cif
_cod_data_source_block nyy15060203
_cod_depositor_comments 'Adding full bibliography for 7055521--7055522.cif.'
_cod_database_code 7055521
_chemical_oxdiff_formula C9H9N2I2Cu1
_shelx_space_group_comment
;
The symmetry employed for this shelxl refinement is uniquely defined
by the following loop, which should always be used as a source of
symmetry information in preference to the above space-group names.
They are only intended as comments.
;
_shelx_estimated_absorpt_t_max 0.378
_shelx_estimated_absorpt_t_min 0.347
_reflns_odcompleteness_completeness 99.72
_reflns_odcompleteness_iscentric 1
_reflns_odcompleteness_theta 26.32
_olex2_refinement_description
;
1. Fixed Uiso
 At 1.2 times of:
  All C(H) groups, All C(H,H) groups, All N(H,H) groups
2. Restrained distances
 N1-C5
 1.37 with sigma of 0.02
 N1-C6
 1.37 with sigma of 0.02
 N1-C6A
 1.36 with sigma of 0.02
 C4-C5
 1.38 with sigma of 0.02
 C2-C1
 1.38 with sigma of 0.02
 C6A-C8
 1.55 with sigma of 0.02
 Cu2-I4
 2.3 with sigma of 0.02
3. Uiso/Uaniso restraints and constraints
Uanis(C6) \\sim Ueq, Uanis(C9) \\sim Ueq, Uanis(C10) \\sim Ueq: with sigma of
0.01 and sigma for terminal atoms of 0.02
Uanis(C1) \\sim Ueq, Uanis(N1) \\sim Ueq: with sigma of 0.01 and sigma for
terminal atoms of 0.02
Uanis(I4) \\sim Ueq: with sigma of 0.01 and sigma for terminal atoms of 0.02
Uanis(C6) = Uanis(C6A)
4. Others
 Sof(C6A)=Sof(H6AA)=Sof(H6AB)=1-FVAR(1)
 Sof(C6)=Sof(H6A)=Sof(H6B)=FVAR(1)
5.a Riding coordinates:
 C6A(H6AA,H6AB)
5.b Secondary CH2 refined with riding coordinates:
 C6(H6A,H6B)
5.c Aromatic/amide H refined with riding coordinates:
 C1(H1), C2(H2), C4(H4), C5(H5), C7(H7), C9(H9), C10(H10)
5.d X=CH2 refined with riding coordinates:
 N2(H2A,H2B)
;
_shelx_shelxl_version_number 2014/7
_olex2_submission_special_instructions 'No special instructions were received'

loop_
_space_group_symop_operation_xyz
'x, y, z'
'-x, -y, z+1/2'
'x, -y, -z'
'-x, y, -z+1/2'
'x+1/2, y+1/2, z'
'-x+1/2, -y+1/2, z+1/2'
'x+1/2, -y+1/2, -z'
'-x+1/2, y+1/2, -z+1/2'
'-x, -y, -z'
'x, y, -z-1/2'
'-x, y, z'
'x, -y, z-1/2'
'-x+1/2, -y+1/2, -z'
'x+1/2, y+1/2, -z-1/2'
'-x+1/2, y+1/2, z'
'x+1/2, -y+1/2, z-1/2'

loop_
_atom_site_label
_atom_site_type_symbol
_atom_site_fract_x
_atom_site_fract_y
_atom_site_fract_z
_atom_site_U_iso_or_equiv
_atom_site_adp_type
_atom_site_occupancy
_atom_site_site_symmetry_order
_atom_site_calc_flag
_atom_site_refinement_flags_posn
_atom_site_refinement_flags_adp
_atom_site_refinement_flags_occupancy
_atom_site_disorder_assembly
_atom_site_disorder_group
C1 C 0.3531(9) 0.8373(12) 0.4683(7) 0.080(4) Uani 1 1 d D U . . .
H1 H 0.4040 0.8142 0.4646 0.096 Uiso 1 1 calc R . . . .
C2 C 0.3210(8) 0.8471(9) 0.5315(6) 0.064(3) Uani 1 1 d D . . . .
H2 H 0.3514 0.8368 0.5701 0.077 Uiso 1 1 calc R . . . .
C3 C 0.2428(7) 0.8726(8) 0.5375(6) 0.051(3) Uani 1 1 d . . . . .
C4 C 0.2020(8) 0.8909(9) 0.4776(6) 0.061(3) Uani 1 1 d D . . . .
H4 H 0.1495 0.9093 0.4795 0.073 Uiso 1 1 calc R . . . .
C5 C 0.2379(6) 0.8824(9) 0.4169(5) 0.058(3) Uani 1 1 d D . . . .
H5 H 0.2089 0.8926 0.3776 0.069 Uiso 1 1 calc R . . . .
C6 C 0.3529(13) 0.841(2) 0.3475(9) 0.069(6) Uani 0.71(5) 1 d D U . A 1
H6A H 0.3179 0.8559 0.3101 0.083 Uiso 0.71(5) 1 calc R . . A 1
H6B H 0.3661 0.7776 0.3444 0.083 Uiso 0.71(5) 1 calc R . . A 1
C7 C 0.5000 0.8541(13) 0.3443(8) 0.057(4) Uani 1 2 d S T P A .
H7 H 0.5000 0.7915 0.3454 0.069 Uiso 1 2 calc RS T P . .
C8 C 0.4297(8) 0.8996(10) 0.3435(6) 0.066(3) Uani 1 1 d D . . . .
C9 C 0.4274(12) 0.9908(12) 0.3397(10) 0.097(5) Uani 1 1 d . U . . .
H9 H 0.3800 1.0223 0.3407 0.116 Uiso 1 1 calc R . . . .
C10 C 0.5000 1.035(2) 0.3342(16) 0.117(9) Uani 1 2 d S TU P . .
H10 H 0.5000 1.0967 0.3265 0.140 Uiso 1 2 calc RS T P . .
N1 N 0.3144(6) 0.8597(9) 0.4117(5) 0.069(3) Uani 1 1 d D U . . .
N2 N 0.2090(7) 0.8801(9) 0.5968(5) 0.078(3) Uani 1 1 d . . . . .
H2A H 0.2355 0.8692 0.6332 0.094 Uiso 1 1 calc R . . . .
H2B H 0.1603 0.8960 0.5996 0.094 Uiso 1 1 calc R . . . .
Cu1 Cu 0.57820(12) 0.32518(15) 0.2500 0.0567(6) Uani 1 2 d S T P . .
Cu2 Cu 0.5000 0.47871(19) 0.31998(14) 0.0733(7) Uani 1 2 d DS T P . .
I1 I 0.5000 0.30813(7) 0.36951(5) 0.0438(3) Uani 1 2 d S T P . .
I2 I 0.69041(6) 0.20560(7) 0.2500 0.0476(3) Uani 1 2 d S T P . .
I3 I 0.63653(6) 0.49555(7) 0.2500 0.0453(3) Uani 1 2 d S T P . .
I4 I 0.5000 0.59837(10) 0.41643(7) 0.0715(4) Uani 1 2 d DS TU P . .
C6A C 0.3397(15) 0.885(5) 0.3467(14) 0.069(6) Uani 0.29(5) 1 d D . . A 2
H6AA H 0.2946 0.9059 0.3092 0.083 Uiso 0.29(5) 1 d R . . A 2
H6AB H 0.3491 0.8376 0.3186 0.083 Uiso 0.29(5) 1 d R . . A 2

loop_
_atom_site_aniso_label
_atom_site_aniso_U_11
_atom_site_aniso_U_22
_atom_site_aniso_U_33
_atom_site_aniso_U_23
_atom_site_aniso_U_13
_atom_site_aniso_U_12
C1 0.069(7) 0.103(8) 0.068(7) -0.012(7) -0.009(6) 0.003(6)
C2 0.074(8) 0.074(9) 0.045(7) -0.009(6) -0.013(6) 0.002(7)
C3 0.054(6) 0.052(6) 0.047(6) 0.002(5) -0.009(5) 0.005(5)
C4 0.059(7) 0.072(8) 0.051(7) 0.018(6) -0.001(6) 0.004(6)
C5 0.050(6) 0.078(8) 0.045(6) 0.003(6) -0.018(5) 0.001(6)
C6 0.069(8) 0.076(10) 0.061(7) -0.016(8) -0.007(6) 0.000(8)
C7 0.078(12) 0.058(10) 0.037(8) -0.003(8) 0.000 0.000
C8 0.075(8) 0.085(10) 0.039(6) -0.006(6) 0.004(6) 0.004(8)
C9 0.105(9) 0.095(8) 0.089(8) 0.004(7) -0.008(7) 0.028(7)
C10 0.133(12) 0.101(12) 0.116(12) -0.007(9) 0.000 0.000
N1 0.063(5) 0.100(7) 0.044(5) -0.017(5) -0.007(4) 0.001(5)
N2 0.080(7) 0.112(10) 0.042(6) 0.015(6) -0.002(5) 0.021(7)
Cu1 0.0425(10) 0.0657(13) 0.0619(13) 0.000 0.000 0.0075(9)
Cu2 0.0678(14) 0.0875(18) 0.0647(15) -0.0034(13) 0.000 0.000
I1 0.0412(5) 0.0554(6) 0.0350(5) 0.0055(4) 0.000 0.000
I2 0.0398(5) 0.0573(6) 0.0456(6) 0.000 0.000 0.0090(4)
I3 0.0419(5) 0.0544(6) 0.0395(5) 0.000 0.000 -0.0092(4)
I4 0.0607(7) 0.0866(9) 0.0672(8) -0.0160(7) 0.000 0.000
C6A 0.069(8) 0.076(10) 0.061(7) -0.016(8) -0.007(6) 0.000(8)

loop_
_atom_type_symbol
_atom_type_description
_atom_type_scat_dispersion_real
_atom_type_scat_dispersion_imag
_atom_type_scat_source
C C 0.0033 0.0016 'International Tables Vol C Tables 4.2.6.8 and 6.1.1.4'
H H 0.0000 0.0000 'International Tables Vol C Tables 4.2.6.8 and 6.1.1.4'
Cu Cu 0.3201 1.2651 'International Tables Vol C Tables 4.2.6.8 and 6.1.1.4'
I I -0.4742 1.8119 'International Tables Vol C Tables 4.2.6.8 and 6.1.1.4'
N N 0.0061 0.0033 'International Tables Vol C Tables 4.2.6.8 and 6.1.1.4'

loop_
_geom_angle_atom_site_label_1
_geom_angle_atom_site_label_2
_geom_angle_atom_site_label_3
_geom_angle
_geom_angle_site_symmetry_1
_geom_angle_site_symmetry_3
C2 C1 H1 118.7 . .
N1 C1 H1 118.7 . .
N1 C1 C2 122.6(13) . .
C1 C2 H2 120.4 . .
C1 C2 C3 119.2(12) . .
C3 C2 H2 120.4 . .
C2 C3 C4 117.2(11) . .
N2 C3 C2 121.2(11) . .
N2 C3 C4 121.6(11) . .
C3 C4 H4 119.7 . .
C5 C4 C3 120.6(12) . .
C5 C4 H4 119.7 . .
C4 C5 H5 119.1 . .
N1 C5 C4 121.9(11) . .
N1 C5 H5 119.1 . .
H6A C6 H6B 108.4 . .
C8 C6 H6A 110.1 . .
C8 C6 H6B 110.1 . .
N1 C6 H6A 110.1 . .
N1 C6 H6B 110.1 . .
N1 C6 C8 108.1(14) . .
C8 C7 H7 119.5 . .
C8 C7 H7 119.5 11_655 .
C8 C7 C8 120.9(18) . 11_655
C7 C8 C6 116.7(17) . .
C7 C8 C6A 142(3) . .
C9 C8 C6 122.2(18) . .
C9 C8 C7 121.2(16) . .
C9 C8 C6A 96(3) . .
C8 C9 H9 121.7 . .
C8 C9 C10 116.6(19) . .
C10 C9 H9 121.7 . .
C9 C10 C9 123(3) 11_655 .
C9 C10 H10 118.4 . .
C9 C10 H10 118.4 11_655 .
C1 N1 C5 118.1(11) . .
C1 N1 C6 117.4(15) . .
C1 N1 C6A 132.8(16) . .
C5 N1 C6 123.3(14) . .
C5 N1 C6A 107.3(18) . .
C3 N2 H2A 120.0 . .
C3 N2 H2B 120.0 . .
H2A N2 H2B 120.0 . .
Cu1 Cu1 Cu2 63.57(5) 11_655 .
Cu1 Cu1 Cu2 63.57(5) 11_655 10_556
Cu1 Cu1 I1 60.78(4) 11_655 10_556
Cu1 Cu1 I1 60.78(4) 11_655 .
Cu1 Cu1 I3 111.33(5) 11_655 .
Cu2 Cu1 Cu2 55.21(11) . 10_556
I1 Cu1 Cu2 104.85(8) . 10_556
I1 Cu1 Cu2 56.78(6) . .
I1 Cu1 Cu2 104.86(8) 10_556 .
I1 Cu1 Cu2 56.78(6) 10_556 10_556
I1 Cu1 I1 120.40(8) 10_556 .
I1 Cu1 I3 105.34(6) . .
I1 Cu1 I3 105.34(6) 10_556 .
I2 Cu1 Cu1 136.94(5) . 11_655
I2 Cu1 Cu2 148.04(6) . .
I2 Cu1 Cu2 148.04(6) . 10_556
I2 Cu1 I1 107.03(5) . 10_556
I2 Cu1 I1 107.03(5) . .
I2 Cu1 I3 111.73(8) . .
I3 Cu1 Cu2 56.51(6) . .
I3 Cu1 Cu2 56.51(6) . 10_556
Cu1 Cu2 Cu1 52.86(9) . 11_655
Cu2 Cu2 Cu1 62.40(5) 10_556 11_655
Cu2 Cu2 Cu1 62.40(5) 10_556 .
I1 Cu2 Cu1 56.74(6) . 11_655
I1 Cu2 Cu1 56.74(6) . .
I1 Cu2 Cu2 111.07(6) . 10_556
I3 Cu2 Cu1 102.43(9) 11_655 .
I3 Cu2 Cu1 56.90(6) 11_655 11_655
I3 Cu2 Cu1 102.43(9) . 11_655
I3 Cu2 Cu1 56.90(6) . .
I3 Cu2 Cu2 59.34(5) . 10_556
I3 Cu2 Cu2 59.34(5) 11_655 10_556
I3 Cu2 I1 105.64(7) . .
I3 Cu2 I1 105.64(7) 11_655 .
I3 Cu2 I3 117.57(10) . 11_655
I4 Cu2 Cu1 149.52(7) . 11_655
I4 Cu2 Cu1 149.52(7) . .
I4 Cu2 Cu2 136.92(7) . 10_556
I4 Cu2 I1 112.01(10) . .
I4 Cu2 I3 108.01(7) . .
I4 Cu2 I3 108.01(7) . 11_655
Cu1 I1 Cu1 58.43(7) . 11_655
Cu1 I1 Cu2 66.48(7) . .
Cu1 I1 Cu2 66.48(7) 11_655 .
Cu2 I3 Cu1 66.59(7) 10_556 .
Cu2 I3 Cu1 66.59(7) . .
Cu2 I3 Cu2 61.32(10) 10_556 .
C8 C6A H6AA 128.3 . .
C8 C6A H6AB 84.8 . .
N1 C6A C8 112.1(19) . .
N1 C6A H6AA 118.2 . .
N1 C6A H6AB 113.4 . .
H6AA C6A H6AB 86.0 . .

loop_
_geom_bond_atom_site_label_1
_geom_bond_atom_site_label_2
_geom_bond_distance
_geom_bond_site_symmetry_2
C1 H1 0.9300 .
C1 C2 1.366(14) .
C1 N1 1.335(17) .
C2 H2 0.9300 .
C2 C3 1.382(17) .
C3 C4 1.394(16) .
C3 N2 1.306(15) .
C4 H4 0.9300 .
C4 C5 1.346(13) .
C5 H5 0.9300 .
C5 N1 1.343(12) .
C6 H6A 0.9700 .
C6 H6B 0.9700 .
C6 C8 1.57(3) .
C6 N1 1.449(15) .
C7 H7 0.9300 .
C7 C8 1.368(16) 11_655
C7 C8 1.368(16) .
C8 C9 1.36(2) .
C8 C6A 1.539(19) .
C9 H9 0.9300 .
C9 C10 1.40(2) .
C10 C9 1.40(2) 11_655
C10 H10 0.9300 .
N1 C6A 1.402(19) .
N2 H2A 0.8600 .
N2 H2B 0.8600 .
Cu1 Cu1 2.648(4) 11_655
Cu1 Cu2 2.974(3) 10_556
Cu1 Cu2 2.974(3) .
Cu1 I1 2.7122(13) .
Cu1 I1 2.7122(13) 10_556
Cu1 I2 2.600(2) .
Cu1 I3 2.715(2) .
Cu2 Cu1 2.974(3) 11_655
Cu2 Cu2 2.756(5) 10_556
Cu2 I1 2.714(3) .
Cu2 I3 2.7028(16) .
Cu2 I3 2.7028(16) 11_655
Cu2 I4 2.601(3) .
I1 Cu1 2.7122(13) 11_655
I3 Cu2 2.7028(16) 10_556
C6A H6AA 1.1050 .
C6A H6AB 0.9128 .

loop_
_geom_torsion_atom_site_label_1
_geom_torsion_atom_site_label_2
_geom_torsion_atom_site_label_3
_geom_torsion_atom_site_label_4
_geom_torsion
_geom_torsion_site_symmetry_1
_geom_torsion_site_symmetry_4
C1 C2 C3 C4 -3(2) . .
C1 C2 C3 N2 178.0(15) . .
C1 N1 C6A C8 -8(7) . .
C2 C1 N1 C5 -8(2) . .
C2 C1 N1 C6 -176.3(19) . .
C2 C1 N1 C6A 155(4) . .
C2 C3 C4 C5 1.1(19) . .
C3 C4 C5 N1 -3(2) . .
C4 C5 N1 C1 6(2) . .
C4 C5 N1 C6 173.5(19) . .
C4 C5 N1 C6A -161(3) . .
C5 N1 C6A C8 157(4) . .
C6 C8 C9 C10 -178(2) . .
C7 C8 C9 C10 2(3) . .
C7 C8 C6A N1 72(6) . .
C8 C6 N1 C1 -64(3) . .
C8 C6 N1 C5 128.6(17) . .
C8 C7 C8 C6 -177.6(11) 11_655 .
C8 C7 C8 C9 2(3) 11_655 .
C8 C7 C8 C6A -176(2) 11_655 .
C8 C9 C10 C9 -7(4) . 11_655
C9 C8 C6A N1 -107(5) . .
N1 C1 C2 C3 7(2) . .
N1 C6 C8 C7 113(2) . .
N1 C6 C8 C9 -66(3) . .
N2 C3 C4 C5 -179.8(14) . .
C6A C8 C9 C10 -179(2) . .
